data_1573630
_journal_paper_doi 10.1039/D4DT03036B
_chemical_formula_moiety 'C15 H22 Au O P'
_chemical_formula_sum 'C15 H22 Au O P'
_chemical_formula_weight 446.26
_space_group_crystal_system orthorhombic
_space_group_IT_number 29
_space_group_name_Hall 'P -2a -2ab'
_space_group_name_H-M_alt 'P b 21 a'
_atom_sites_solution_hydrogens geom
_atom_sites_solution_primary direct
_audit_creation_date 2024-05-06
_audit_creation_method
;
Olex2 1.5
(compiled 2024.02.16 svn.r378c4104 for OlexSys, GUI svn.r6928)
;
_audit_update_record
;
2024-07-24 deposited with the CCDC.	2025-01-09 downloaded from the CCDC.
;
_cell_angle_alpha 90
_cell_angle_beta 90
_cell_angle_gamma 90
_cell_formula_units_Z 8
_cell_length_a 16.9319(3)
_cell_length_b 9.83974(8)
_cell_length_c 16.6583(5)
_cell_measurement_reflns_used 4902
_cell_measurement_temperature 293(2)
_cell_measurement_theta_max 21.6370
_cell_measurement_theta_min 1.8260
_cell_volume 2775.36(10)
_computing_cell_refinement 'CrysAlisPro 1.171.42.49 (Rigaku OD, 2022)'
_computing_data_collection 'CrysAlisPro 1.171.42.49 (Rigaku OD, 2022)'
_computing_data_reduction 'CrysAlisPro 1.171.42.49 (Rigaku OD, 2022)'
_computing_molecular_graphics 'Olex2 1.5 (Dolomanov et al., 2009)'
_computing_publication_material 'Olex2 1.5 (Dolomanov et al., 2009)'
_computing_structure_refinement 'SHELXL 2018/3 (Sheldrick, 2015)'
_computing_structure_solution 'SHELXS  (Sheldrick, 2008)'
_diffrn_ambient_environment 'Diamond Anvil Cell filled with daphne-7575'
_diffrn_ambient_pressure 1800000
_diffrn_ambient_temperature 293(2)
_diffrn_crystal_treatment 'pressurized rapidly in daphne-7575 as a hydrostatic medium'
_diffrn_detector 'Hybrid Pixel Array Detector'
_diffrn_detector_area_resol_mean 13.3333
_diffrn_measured_fraction_theta_full 0.631
_diffrn_measured_fraction_theta_max 0.435
_diffrn_measurement_details
;
List of Runs (angles in degrees, time in seconds):

  # Type    Start    End  Width  t~exp~   \w     \q     \k     \f   Frames
#--------------------------------------------------------------------------
  1  \w    -39.00  39.00   0.50    1.00    --    0.00   0.00   0.00  156
;
_diffrn_measurement_device 'abstract diffractometer'
_diffrn_measurement_device_type 'esperanto-CrysAlisPro-abstract goniometer imported esperanto images'
_diffrn_measurement_method '\w scans'
_diffrn_measurement_specimen_support 'Diamond Anvil Cell, effective opening angle 39 deg.'
_diffrn_orient_matrix_type 'CrysAlisPro convention (1999,Acta A55,543-557)'
_diffrn_orient_matrix_UB_11 0.0117123204
_diffrn_orient_matrix_UB_12 0.0031741215
_diffrn_orient_matrix_UB_13 0.0214736389
_diffrn_orient_matrix_UB_21 -0.0030900627
_diffrn_orient_matrix_UB_22 -0.0408032600
_diffrn_orient_matrix_UB_23 0.0038405490
_diffrn_orient_matrix_UB_31 0.0209632884
_diffrn_orient_matrix_UB_32 -0.0077801832
_diffrn_orient_matrix_UB_33 -0.0114154877
_diffrn_radiation_monochromator synchrotron
_diffrn_radiation_probe x-ray
_diffrn_radiation_type synchrotron
_diffrn_radiation_wavelength 0.410
_diffrn_reflns_av_R_equivalents 0.0347
_diffrn_reflns_av_unetI/netI 0.0491
_diffrn_reflns_Laue_measured_fraction_full 0.631
_diffrn_reflns_Laue_measured_fraction_max 0.435
_diffrn_reflns_limit_h_max 24
_diffrn_reflns_limit_h_min -22
_diffrn_reflns_limit_k_max 15
_diffrn_reflns_limit_k_min -14
_diffrn_reflns_limit_l_max 20
_diffrn_reflns_limit_l_min -15
_diffrn_reflns_number 9975
_diffrn_reflns_point_group_measured_fraction_full 0.578
_diffrn_reflns_point_group_measured_fraction_max 0.365
_diffrn_reflns_theta_full 14.241
_diffrn_reflns_theta_max 21.648
_diffrn_reflns_theta_min 1.550
_diffrn_source synchrotron
_exptl_absorpt_coefficient_mu 2.604
_exptl_absorpt_correction_T_max 1.00000
_exptl_absorpt_correction_T_min 0.69162
_exptl_absorpt_correction_type multi-scan
_exptl_absorpt_process_details
;
CrysAlisPro 1.171.42.49 (Rigaku Oxford Diffraction, 2022)
Empirical absorption correction using spherical harmonics,
implemented in SCALE3 ABSPACK scaling algorithm.
;
_exptl_crystal_colour colourless
_exptl_crystal_colour_primary colourless
_exptl_crystal_density_diffrn 2.136
_exptl_crystal_description needle
_exptl_crystal_F_000 1712
_exptl_crystal_preparation 'Mounted in a Diamond-Anvil Cell using daphne-7575 as pressure medium.,Luminescent'
_exptl_crystal_pressure_history 'Pressurized to 1.80 GPa and left to stabilize over ? hours.'
_exptl_crystal_recrystallization_method 'Re-crystallisation from solvent: n-pentane/dichloromethane'
_exptl_crystal_size_max 0.0025
_exptl_crystal_size_mid 0.002
_exptl_crystal_size_min 0.0015
_refine_diff_density_max 1.370
_refine_diff_density_min -0.671
_refine_diff_density_rms 0.125
_refine_ls_abs_structure_details
;
 Refined as an inversion twin.
;
_refine_ls_abs_structure_Flack 0.10(3)
_refine_ls_extinction_method none
_refine_ls_goodness_of_fit_ref 0.995
_refine_ls_hydrogen_treatment constr
_refine_ls_matrix_type full
_refine_ls_number_parameters 334
_refine_ls_number_reflns 6181
_refine_ls_number_restraints 1
_refine_ls_restrained_S_all 0.995
_refine_ls_R_factor_all 0.0329
_refine_ls_R_factor_gt 0.0301
_refine_ls_shift/su_max 0.000
_refine_ls_shift/su_mean 0.000
_refine_ls_structure_factor_coef Fsqd
_refine_ls_weighting_details 'w=1/[\s^2^(Fo^2^)+(0.0383P)^2^] where P=(Fo^2^+2Fc^2^)/3'
_refine_ls_weighting_scheme calc
_refine_ls_wR_factor_gt 0.0802
_refine_ls_wR_factor_ref 0.0821
_reflns_Friedel_coverage 0.608
_reflns_Friedel_fraction_full 0.518
_reflns_Friedel_fraction_max 0.288
_reflns_number_gt 5569
_reflns_number_total 6181
_reflns_threshold_expression 'I > 2\s(I)'
_cod_data_source_file d4dt03036b3.cif
_cod_data_source_block 0008_1p80GPa
_cod_original_cell_volume 2775.36(9)
_cod_database_code 1573630
_shelx_shelxl_version_number 2018/3
_chemical_oxdiff_formula 'C15 H22 O P Au'
_shelx_space_group_comment
;
The symmetry employed for this shelxl refinement is uniquely defined
by the following loop, which should always be used as a source of
symmetry information in preference to the above space-group names.
They are only intended as comments.
;
_diffrn_orient_matrix_axis[1] matrixX
_diffrn_orient_matrix_axis[2] matrixY
_diffrn_orient_matrix_axis[3] matrixZ
_olex2_refinement_description
;
1. Twinned data refinement
 Scales: 0.90(3)
 0.10(3)
2. Fixed Uiso
 At 1.2 times of:
  All C(H) groups, All C(H,H) groups
 At 1.5 times of:
  All C(H,H,H) groups
3.a Secondary CH2 refined with riding coordinates:
 C10(H10A,H10B), C30(H30A,H30B), C32(H32A,H32B), C12(H12A,H12B), C14(H14A,
 H14B), C34(H34A,H34B)
3.b Aromatic/amide H refined with riding coordinates:
 C27(H27), C24(H24), C28(H28), C25(H25), C7(H7), C8(H8), C4(H4), C5(H5)
3.c Idealised Me refined as rotating group:
 C11(H11A,H11B,H11C), C31(H31A,H31B,H31C), C9(H9A,H9B,H9C), C35(H35A,H35B,
 H35C), C33(H33A,H33B,H33C), C15(H15A,H15B,H15C), C13(H13A,H13B,H13C), C29(H29A,
 H29B,H29C)
;
_olex2_submission_special_instructions 'No special instructions were received'
_oxdiff_exptl_absorpt_empirical_details
;
Empirical correction (ABSPACK) includes:
- Absorption correction using spherical harmonics
- Frame scaling
- Detector area scaling
;
_oxdiff_exptl_absorpt_empirical_full_max 1.328
_oxdiff_exptl_absorpt_empirical_full_min 0.830

loop_
_space_group_symop_operation_xyz
'x, y, z'
'-x, y+1/2, -z'
'x+1/2, y, -z'
'-x+1/2, y+1/2, z'

loop_
_atom_site_label
_atom_site_type_symbol
_atom_site_fract_x
_atom_site_fract_y
_atom_site_fract_z
_atom_site_U_iso_or_equiv
_atom_site_adp_type
_atom_site_occupancy
_atom_site_site_symmetry_order
_atom_site_calc_flag
_atom_site_refinement_flags_posn
_atom_site_refinement_flags_adp
_atom_site_refinement_flags_occupancy
_atom_site_disorder_assembly
_atom_site_disorder_group
Au2 Au 0.63364(2) -0.01002(2) 0.42008(2) 0.03364(9) Uani 1 1 d . . . . .
Au1 Au 0.37782(2) 0.70734(2) 0.07785(2) 0.03394(9) Uani 1 1 d . . . . .
P1 P 0.37784(9) 0.9039(2) 0.00533(17) 0.0286(6) Uani 1 1 d . . . . .
P2 P 0.62825(10) -0.1996(2) 0.49741(18) 0.0307(6) Uani 1 1 d . . . . .
C23 C 0.6352(4) 0.4167(8) 0.3034(7) 0.033(2) Uani 1 1 d . . . . .
C21 C 0.6344(5) 0.1680(8) 0.3644(9) 0.041(3) Uani 1 1 d . . . . .
C26 C 0.6358(5) 0.6739(7) 0.2346(7) 0.034(2) Uani 1 1 d . . . . .
C22 C 0.6330(5) 0.2819(9) 0.3382(8) 0.034(2) Uani 1 1 d . . . . .
O2 O 0.6429(4) 0.7950(6) 0.1964(7) 0.051(2) Uani 1 1 d . . . . .
C1 C 0.3796(5) 0.5252(9) 0.1319(9) 0.040(3) Uani 1 1 d . . . . .
C2 C 0.3801(5) 0.4106(9) 0.1584(9) 0.040(3) Uani 1 1 d . . . . .
C27 C 0.5662(4) 0.6220(6) 0.2630(7) 0.037(2) Uani 1 1 d . . . . .
H27 H 0.519533 0.671344 0.258498 0.044 Uiso 1 1 calc R U . . .
C24 C 0.7050(4) 0.4725(6) 0.2744(6) 0.035(2) Uani 1 1 d . . . . .
H24 H 0.751726 0.423213 0.277945 0.042 Uiso 1 1 calc R U . . .
C28 C 0.5664(4) 0.4940(7) 0.2987(5) 0.0318(17) Uani 1 1 d . . . . .
H28 H 0.519654 0.459510 0.319888 0.038 Uiso 1 1 calc R U . . .
C25 C 0.7056(5) 0.5994(7) 0.2405(7) 0.043(3) Uani 1 1 d . . . . .
H25 H 0.752631 0.635887 0.221466 0.051 Uiso 1 1 calc R U . . .
C7 C 0.4509(4) 0.1087(7) 0.2725(7) 0.043(2) Uani 1 1 d . . . . .
H7 H 0.494309 0.084302 0.303422 0.052 Uiso 1 1 calc R U . . .
C8 C 0.4466(4) 0.2361(6) 0.2353(7) 0.036(2) Uani 1 1 d . . . . .
H8 H 0.489268 0.295036 0.239730 0.043 Uiso 1 1 calc R U . . .
C3 C 0.3809(4) 0.2773(8) 0.1921(7) 0.030(2) Uani 1 1 d . . . . .
C10 C 0.4050(5) 0.8702(6) -0.0974(6) 0.035(2) Uani 1 1 d . . . . .
H10A H 0.381772 0.939470 -0.131509 0.042 Uiso 1 1 calc R U . . .
H10B H 0.461936 0.876987 -0.102491 0.042 Uiso 1 1 calc R U . . .
C11 C 0.3786(6) 0.7298(7) -0.1275(9) 0.048(3) Uani 1 1 d . . . . .
H11A H 0.393232 0.719440 -0.182827 0.071 Uiso 1 1 calc R U . . .
H11B H 0.322286 0.721901 -0.122379 0.071 Uiso 1 1 calc R U . . .
H11C H 0.403678 0.660394 -0.096068 0.071 Uiso 1 1 calc R U . . .
C31 C 0.6645(5) -0.0365(7) 0.6309(8) 0.044(3) Uani 1 1 d . . . . .
H31A H 0.679893 0.034903 0.594898 0.066 Uiso 1 1 calc R U . . .
H31B H 0.694444 -0.029505 0.679693 0.066 Uiso 1 1 calc R U . . .
H31C H 0.609227 -0.028276 0.642904 0.066 Uiso 1 1 calc R U . . .
C30 C 0.6804(5) -0.1758(7) 0.5912(6) 0.037(2) Uani 1 1 d . . . . .
H30A H 0.665026 -0.247201 0.628165 0.044 Uiso 1 1 calc R U . . .
H30B H 0.736663 -0.184755 0.581456 0.044 Uiso 1 1 calc R U . . .
O1 O 0.3981(5) -0.1047(7) 0.3000(8) 0.064(3) Uani 1 1 d . . . . .
C4 C 0.3198(4) 0.1850(7) 0.1823(7) 0.038(2) Uani 1 1 d . . . . .
H4 H 0.276125 0.209256 0.151559 0.046 Uiso 1 1 calc R U . . .
C32 C 0.6694(5) -0.3535(6) 0.4557(7) 0.037(2) Uani 1 1 d . . . . .
H32A H 0.647892 -0.366884 0.402312 0.044 Uiso 1 1 calc R U . . .
H32B H 0.726066 -0.342415 0.450459 0.044 Uiso 1 1 calc R U . . .
C12 C 0.2831(4) 0.9888(8) -0.0001(7) 0.041(2) Uani 1 1 d . . . . .
H12A H 0.267636 1.016098 0.053649 0.049 Uiso 1 1 calc R U . . .
H12B H 0.288850 1.070623 -0.031978 0.049 Uiso 1 1 calc R U . . .
C14 C 0.4484(4) 1.0338(6) 0.0367(7) 0.037(2) Uani 1 1 d . . . . .
H14A H 0.442851 1.048656 0.093989 0.044 Uiso 1 1 calc R U . . .
H14B H 0.501488 1.000807 0.026945 0.044 Uiso 1 1 calc R U . . .
C9 C 0.3457(6) -0.2092(7) 0.2832(9) 0.056(4) Uani 1 1 d . . . . .
H9A H 0.352867 -0.238637 0.228740 0.083 Uiso 1 1 calc R U . . .
H9B H 0.292546 -0.177375 0.290285 0.083 Uiso 1 1 calc R U . . .
H9C H 0.355368 -0.283886 0.318937 0.083 Uiso 1 1 calc R U . . .
C35 C 0.4758(5) -0.2672(8) 0.4544(9) 0.049(3) Uani 1 1 d . . . . .
H35A H 0.480019 -0.194626 0.416205 0.074 Uiso 1 1 calc R U . . .
H35B H 0.421899 -0.275633 0.471675 0.074 Uiso 1 1 calc R U . . .
H35C H 0.492487 -0.350766 0.429973 0.074 Uiso 1 1 calc R U . . .
C34 C 0.5273(5) -0.2371(7) 0.5255(7) 0.037(2) Uani 1 1 d . . . . .
H34A H 0.526837 -0.314743 0.561403 0.045 Uiso 1 1 calc R U . . .
H34B H 0.505572 -0.160125 0.554442 0.045 Uiso 1 1 calc R U . . .
C6 C 0.3878(6) 0.0197(8) 0.2614(8) 0.039(2) Uani 1 1 d . . . . .
C5 C 0.3224(5) 0.0567(7) 0.2176(7) 0.036(2) Uani 1 1 d . . . . .
H5 H 0.280348 -0.003276 0.211517 0.044 Uiso 1 1 calc R U . . .
C33 C 0.6527(7) -0.4811(7) 0.5063(10) 0.058(4) Uani 1 1 d . . . . .
H33A H 0.668623 -0.560437 0.476915 0.087 Uiso 1 1 calc R U . . .
H33B H 0.597255 -0.486322 0.517874 0.087 Uiso 1 1 calc R U . . .
H33C H 0.681858 -0.476141 0.555631 0.087 Uiso 1 1 calc R U . . .
C15 C 0.4377(5) 1.1680(6) -0.0064(9) 0.049(3) Uani 1 1 d . . . . .
H15A H 0.435115 1.152386 -0.063203 0.073 Uiso 1 1 calc R U . . .
H15B H 0.481524 1.226515 0.005455 0.073 Uiso 1 1 calc R U . . .
H15C H 0.389603 1.210194 0.011298 0.073 Uiso 1 1 calc R U . . .
C13 C 0.2187(6) 0.9044(8) -0.0353(9) 0.055(4) Uani 1 1 d . . . . .
H13A H 0.227544 0.893772 -0.091859 0.083 Uiso 1 1 calc R U . . .
H13B H 0.168819 0.948320 -0.026627 0.083 Uiso 1 1 calc R U . . .
H13C H 0.218346 0.816674 -0.010037 0.083 Uiso 1 1 calc R U . . .
C29 C 0.5764(7) 0.8842(7) 0.2011(10) 0.060(4) Uani 1 1 d . . . . .
H29A H 0.534279 0.849176 0.168517 0.090 Uiso 1 1 calc R U . . .
H29B H 0.591157 0.972770 0.182094 0.090 Uiso 1 1 calc R U . . .
H29C H 0.559043 0.890629 0.255828 0.090 Uiso 1 1 calc R U . . .

loop_
_atom_site_aniso_label
_atom_site_aniso_U_11
_atom_site_aniso_U_22
_atom_site_aniso_U_33
_atom_site_aniso_U_23
_atom_site_aniso_U_13
_atom_site_aniso_U_12
Au2 0.03953(14) 0.02980(11) 0.0316(3) 0.00434(17) -0.00177(9) -0.00089(9)
Au1 0.03831(14) 0.03195(12) 0.0315(3) 0.00472(18) 0.00195(9) -0.00065(8)
P1 0.0308(10) 0.0267(10) 0.028(2) 0.0010(7) -0.0005(6) -0.0002(4)
P2 0.0344(11) 0.0282(10) 0.029(2) -0.0003(7) 0.0000(7) -0.0010(5)
C23 0.039(4) 0.030(3) 0.029(8) -0.003(3) 0.000(3) 0.001(2)
C21 0.041(5) 0.037(4) 0.045(10) 0.009(4) 0.000(4) -0.001(2)
C26 0.044(4) 0.026(3) 0.033(8) 0.002(3) -0.001(3) -0.0036(18)
C22 0.047(4) 0.031(3) 0.024(8) -0.003(3) 0.002(3) -0.001(2)
O2 0.060(4) 0.033(3) 0.060(9) 0.013(3) 0.005(4) -0.008(2)
C1 0.050(5) 0.039(4) 0.031(10) -0.002(4) 0.003(4) -0.005(2)
C2 0.042(4) 0.040(4) 0.038(9) -0.001(4) 0.001(3) 0.002(2)
C27 0.037(4) 0.029(2) 0.043(8) 0.000(3) 0.000(3) 0.000(2)
C24 0.029(3) 0.040(3) 0.036(7) -0.005(3) 0.005(2) -0.001(2)
C28 0.032(3) 0.031(2) 0.032(6) -0.001(3) 0.007(2) -0.005(2)
C25 0.035(4) 0.043(3) 0.050(9) -0.001(4) 0.007(3) -0.009(2)
C7 0.031(4) 0.036(3) 0.063(9) -0.001(3) -0.010(3) 0.001(2)
C8 0.033(4) 0.034(3) 0.041(8) -0.002(3) 0.001(3) -0.0018(18)
C3 0.033(3) 0.029(3) 0.028(7) -0.003(3) 0.000(2) 0.0027(19)
C10 0.045(4) 0.031(2) 0.029(8) 0.002(3) -0.005(3) 0.001(2)
C11 0.066(6) 0.031(3) 0.045(12) -0.012(4) 0.004(4) -0.003(2)
C31 0.041(4) 0.045(4) 0.045(10) -0.008(3) -0.004(3) 0.001(2)
C30 0.040(4) 0.036(3) 0.034(8) 0.001(3) -0.010(3) 0.000(2)
O1 0.079(6) 0.046(3) 0.065(10) 0.020(4) -0.035(5) -0.012(3)
C4 0.031(4) 0.044(3) 0.039(8) 0.009(3) -0.001(3) -0.001(2)
C32 0.044(4) 0.033(3) 0.035(8) -0.004(3) 0.006(3) 0.004(2)
C12 0.033(3) 0.038(2) 0.052(7) -0.011(4) -0.006(3) 0.004(3)
C14 0.029(3) 0.035(2) 0.046(8) 0.000(3) -0.005(3) -0.0019(19)
C9 0.062(6) 0.036(3) 0.069(13) 0.003(4) 0.017(5) -0.009(3)
C35 0.039(5) 0.055(4) 0.053(11) -0.003(4) -0.001(4) -0.006(3)
C34 0.040(4) 0.047(3) 0.025(8) 0.002(3) 0.005(3) 0.001(3)
C6 0.046(5) 0.042(4) 0.027(9) 0.001(3) -0.002(3) -0.002(2)
C5 0.038(4) 0.042(3) 0.029(8) 0.007(3) -0.006(3) -0.011(2)
C33 0.077(7) 0.031(3) 0.066(13) -0.002(4) -0.017(6) 0.012(3)
C15 0.040(4) 0.035(3) 0.071(10) 0.010(3) -0.007(4) -0.005(2)
C13 0.047(5) 0.050(4) 0.068(13) -0.020(5) -0.006(4) 0.002(3)
C29 0.076(7) 0.033(3) 0.071(13) 0.008(4) -0.004(6) 0.009(3)

loop_
_atom_type_symbol
_atom_type_description
_atom_type_scat_dispersion_real
_atom_type_scat_dispersion_imag
_atom_type_scat_source
C C -0.0001 0.0005 'International Tables Vol C Tables 4.2.6.8 and 6.1.1.4'
H H 0.0000 0.0000 'International Tables Vol C Tables 4.2.6.8 and 6.1.1.4'
O O 0.0016 0.0018 'International Tables Vol C Tables 4.2.6.8 and 6.1.1.4'
P P 0.0342 0.0304 'International Tables Vol C Tables 4.2.6.8 and 6.1.1.4'
Au Au -0.4672 3.5799 'International Tables Vol C Tables 4.2.6.8 and 6.1.1.4'

loop_
_axis.id
_axis.type
_axis.equipment
_axis.parity
_axis.depends_on
_axis.zero
_axis.vector[1]
_axis.vector[2]
_axis.vector[3]
source . source . . . 1.00000000 0.00000000 0.00000000
omega rotation goniometer -1 . -0.00106000 0.00000000 0.00000000 1.00000000
kappa rotation goniometer -1 omega 0.00000000 -0.76604444 0.00000000 0.64278761
phi rotation goniometer -1 kappa . 0.00000000 0.00000000 1.00000000
theta rotation goniometer -1 . 0.00200000 0.00000000 0.00000000 1.00000000
matrixX general general . phi . 1.00000000 0.00000000 0.00000000
matrixY general general . phi . 0.00000000 1.00000000 0.00000000
matrixZ general general . phi . 0.00000000 0.00000000 1.00000000
dacX translation general . phi . 0.00000000 1.00000000 0.00000000
dacY translation general . phi . -1.00000000 0.00000000 0.00000000
dacZ translation general . phi . 0.00000000 0.00000000 1.00000000

loop_
_geom_angle_atom_site_label_1
_geom_angle_atom_site_label_2
_geom_angle_atom_site_label_3
_geom_angle
_geom_angle_site_symmetry_1
_geom_angle_site_symmetry_3
_geom_angle_publ_flag
C21 Au2 P2 173.0(4) . . ?
C1 Au1 P1 174.6(4) . . ?
C10 P1 Au1 110.3(2) . . ?
C10 P1 C12 105.3(5) . . ?
C10 P1 C14 103.5(4) . . ?
C12 P1 Au1 114.7(3) . . ?
C12 P1 C14 105.7(3) . . ?
C14 P1 Au1 116.3(3) . . ?
C30 P2 Au2 111.3(3) . . ?
C30 P2 C34 105.3(5) . . ?
C32 P2 Au2 117.1(3) . . ?
C32 P2 C30 104.6(4) . . ?
C32 P2 C34 107.0(4) . . ?
C34 P2 Au2 110.6(3) . . ?
C24 C23 C22 121.5(6) . . ?
C24 C23 C28 118.4(7) . . ?
C28 C23 C22 120.1(7) . . ?
C22 C21 Au2 173.2(12) . . ?
O2 C26 C27 124.5(7) . . ?
O2 C26 C25 114.9(8) . . ?
C27 C26 C25 120.6(7) . . ?
C21 C22 C23 176.5(11) . . ?
C26 O2 C29 116.3(8) . . ?
C2 C1 Au1 174.7(12) . . ?
C1 C2 C3 178.2(14) . . ?
C26 C27 H27 120.6 . . ?
C26 C27 C28 118.9(6) . . ?
C28 C27 H27 120.6 . . ?
C23 C24 H24 119.7 . . ?
C25 C24 C23 120.6(7) . . ?
C25 C24 H24 119.7 . . ?
C23 C28 H28 119.4 . . ?
C27 C28 C23 121.3(7) . . ?
C27 C28 H28 119.4 . . ?
C26 C25 H25 119.9 . . ?
C24 C25 C26 120.2(7) . . ?
C24 C25 H25 119.9 . . ?
C8 C7 H7 121.2 . . ?
C6 C7 H7 121.2 . . ?
C6 C7 C8 117.7(8) . . ?
C7 C8 H8 118.9 . . ?
C3 C8 C7 122.3(7) . . ?
C3 C8 H8 118.9 . . ?
C8 C3 C2 118.8(7) . . ?
C8 C3 C4 117.9(7) . . ?
C4 C3 C2 123.2(8) . . ?
P1 C10 H10A 108.8 . . ?
P1 C10 H10B 108.8 . . ?
H10A C10 H10B 107.7 . . ?
C11 C10 P1 113.6(8) . . ?
C11 C10 H10A 108.8 . . ?
C11 C10 H10B 108.8 . . ?
C10 C11 H11A 109.5 . . ?
C10 C11 H11B 109.5 . . ?
C10 C11 H11C 109.5 . . ?
H11A C11 H11B 109.5 . . ?
H11A C11 H11C 109.5 . . ?
H11B C11 H11C 109.5 . . ?
H31A C31 H31B 109.5 . . ?
H31A C31 H31C 109.5 . . ?
H31B C31 H31C 109.5 . . ?
C30 C31 H31A 109.5 . . ?
C30 C31 H31B 109.5 . . ?
C30 C31 H31C 109.5 . . ?
P2 C30 H30A 108.9 . . ?
P2 C30 H30B 108.9 . . ?
C31 C30 P2 113.5(6) . . ?
C31 C30 H30A 108.9 . . ?
C31 C30 H30B 108.9 . . ?
H30A C30 H30B 107.7 . . ?
C9 O1 C6 118.5(9) . . ?
C3 C4 H4 119.3 . . ?
C3 C4 C5 121.3(8) . . ?
C5 C4 H4 119.3 . . ?
P2 C32 H32A 108.8 . . ?
P2 C32 H32B 108.8 . . ?
H32A C32 H32B 107.7 . . ?
C33 C32 P2 113.8(8) . . ?
C33 C32 H32A 108.8 . . ?
C33 C32 H32B 108.8 . . ?
P1 C12 H12A 108.7 . . ?
P1 C12 H12B 108.7 . . ?
H12A C12 H12B 107.6 . . ?
C13 C12 P1 114.2(6) . . ?
C13 C12 H12A 108.7 . . ?
C13 C12 H12B 108.7 . . ?
P1 C14 H14A 108.9 . . ?
P1 C14 H14B 108.9 . . ?
H14A C14 H14B 107.7 . . ?
C15 C14 P1 113.4(6) . . ?
C15 C14 H14A 108.9 . . ?
C15 C14 H14B 108.9 . . ?
O1 C9 H9A 109.5 . . ?
O1 C9 H9B 109.5 . . ?
O1 C9 H9C 109.5 . . ?
H9A C9 H9B 109.5 . . ?
H9A C9 H9C 109.5 . . ?
H9B C9 H9C 109.5 . . ?
H35A C35 H35B 109.5 . . ?
H35A C35 H35C 109.5 . . ?
H35B C35 H35C 109.5 . . ?
C34 C35 H35A 109.5 . . ?
C34 C35 H35B 109.5 . . ?
C34 C35 H35C 109.5 . . ?
P2 C34 H34A 109.1 . . ?
P2 C34 H34B 109.1 . . ?
C35 C34 P2 112.6(7) . . ?
C35 C34 H34A 109.1 . . ?
C35 C34 H34B 109.1 . . ?
H34A C34 H34B 107.8 . . ?
O1 C6 C7 113.3(9) . . ?
C5 C6 C7 121.4(8) . . ?
C5 C6 O1 125.4(8) . . ?
C4 C5 H5 120.3 . . ?
C6 C5 C4 119.3(7) . . ?
C6 C5 H5 120.3 . . ?
C32 C33 H33A 109.5 . . ?
C32 C33 H33B 109.5 . . ?
C32 C33 H33C 109.5 . . ?
H33A C33 H33B 109.5 . . ?
H33A C33 H33C 109.5 . . ?
H33B C33 H33C 109.5 . . ?
C14 C15 H15A 109.5 . . ?
C14 C15 H15B 109.5 . . ?
C14 C15 H15C 109.5 . . ?
H15A C15 H15B 109.5 . . ?
H15A C15 H15C 109.5 . . ?
H15B C15 H15C 109.5 . . ?
C12 C13 H13A 109.5 . . ?
C12 C13 H13B 109.5 . . ?
C12 C13 H13C 109.5 . . ?
H13A C13 H13B 109.5 . . ?
H13A C13 H13C 109.5 . . ?
H13B C13 H13C 109.5 . . ?
O2 C29 H29A 109.5 . . ?
O2 C29 H29B 109.5 . . ?
O2 C29 H29C 109.5 . . ?
H29A C29 H29B 109.5 . . ?
H29A C29 H29C 109.5 . . ?
H29B C29 H29C 109.5 . . ?

loop_
_geom_bond_atom_site_label_1
_geom_bond_atom_site_label_2
_geom_bond_distance
_geom_bond_site_symmetry_2
_geom_bond_publ_flag
Au2 P2 2.269(3) . ?
Au2 C21 1.983(9) . ?
Au1 P1 2.280(2) . ?
Au1 C1 2.006(10) . ?
P1 C10 1.803(11) . ?
P1 C12 1.812(7) . ?
P1 C14 1.826(7) . ?
P2 C30 1.810(9) . ?
P2 C32 1.805(7) . ?
P2 C34 1.811(8) . ?
C23 C22 1.447(13) . ?
C23 C24 1.390(11) . ?
C23 C28 1.395(10) . ?
C21 C22 1.203(12) . ?
C26 O2 1.357(10) . ?
C26 C27 1.370(11) . ?
C26 C25 1.393(11) . ?
O2 C29 1.431(12) . ?
C1 C2 1.211(15) . ?
C2 C3 1.427(13) . ?
C27 H27 0.9300 . ?
C27 C28 1.393(10) . ?
C24 H24 0.9300 . ?
C24 C25 1.370(11) . ?
C28 H28 0.9300 . ?
C25 H25 0.9300 . ?
C7 H7 0.9300 . ?
C7 C8 1.400(11) . ?
C7 C6 1.394(11) . ?
C8 H8 0.9300 . ?
C8 C3 1.385(12) . ?
C3 C4 1.387(10) . ?
C10 H10A 0.9700 . ?
C10 H10B 0.9700 . ?
C10 C11 1.536(11) . ?
C11 H11A 0.9600 . ?
C11 H11B 0.9600 . ?
C11 H11C 0.9600 . ?
C31 H31A 0.9600 . ?
C31 H31B 0.9600 . ?
C31 H31C 0.9600 . ?
C31 C30 1.546(11) . ?
C30 H30A 0.9700 . ?
C30 H30B 0.9700 . ?
O1 C9 1.387(11) . ?
O1 C6 1.393(12) . ?
C4 H4 0.9300 . ?
C4 C5 1.393(10) . ?
C32 H32A 0.9700 . ?
C32 H32B 0.9700 . ?
C32 C33 1.538(14) . ?
C12 H12A 0.9700 . ?
C12 H12B 0.9700 . ?
C12 C13 1.490(12) . ?
C14 H14A 0.9700 . ?
C14 H14B 0.9700 . ?
C14 C15 1.513(11) . ?
C9 H9A 0.9600 . ?
C9 H9B 0.9600 . ?
C9 H9C 0.9600 . ?
C35 H35A 0.9600 . ?
C35 H35B 0.9600 . ?
C35 H35C 0.9600 . ?
C35 C34 1.500(14) . ?
C34 H34A 0.9700 . ?
C34 H34B 0.9700 . ?
C6 C5 1.376(13) . ?
C5 H5 0.9300 . ?
C33 H33A 0.9600 . ?
C33 H33B 0.9600 . ?
C33 H33C 0.9600 . ?
C15 H15A 0.9600 . ?
C15 H15B 0.9600 . ?
C15 H15C 0.9600 . ?
C13 H13A 0.9600 . ?
C13 H13B 0.9600 . ?
C13 H13C 0.9600 . ?
C29 H29A 0.9600 . ?
C29 H29B 0.9600 . ?
C29 H29C 0.9600 . ?

loop_
_geom_torsion_atom_site_label_1
_geom_torsion_atom_site_label_2
_geom_torsion_atom_site_label_3
_geom_torsion_atom_site_label_4
_geom_torsion
_geom_torsion_site_symmetry_1
_geom_torsion_site_symmetry_2
_geom_torsion_site_symmetry_3
_geom_torsion_site_symmetry_4
_geom_torsion_publ_flag
Au2 P2 C30 C31 43.0(7) . . . . ?
Au2 P2 C32 C33 -171.6(6) . . . . ?
Au2 P2 C34 C35 62.6(6) . . . . ?
Au1 P1 C10 C11 31.9(7) . . . . ?
Au1 P1 C12 C13 -58.3(10) . . . . ?
Au1 P1 C14 C15 -172.1(7) . . . . ?
C23 C24 C25 C26 -0.3(16) . . . . ?
C26 C27 C28 C23 -2.3(14) . . . . ?
C22 C23 C24 C25 179.0(10) . . . . ?
C22 C23 C28 C27 -177.7(9) . . . . ?
O2 C26 C27 C28 177.8(10) . . . . ?
O2 C26 C25 C24 -176.8(10) . . . . ?
C2 C3 C4 C5 -178.7(10) . . . . ?
C27 C26 O2 C29 13.1(17) . . . . ?
C27 C26 C25 C24 0.6(17) . . . . ?
C24 C23 C28 C27 2.6(15) . . . . ?
C28 C23 C24 C25 -1.3(15) . . . . ?
C25 C26 O2 C29 -169.6(11) . . . . ?
C25 C26 C27 C28 0.7(16) . . . . ?
C7 C8 C3 C2 177.8(10) . . . . ?
C7 C8 C3 C4 -3.6(15) . . . . ?
C7 C6 C5 C4 1.1(16) . . . . ?
C8 C7 C6 O1 179.3(10) . . . . ?
C8 C7 C6 C5 -1.9(16) . . . . ?
C8 C3 C4 C5 2.7(15) . . . . ?
C3 C4 C5 C6 -1.5(15) . . . . ?
C10 P1 C12 C13 63.1(9) . . . . ?
C10 P1 C14 C15 66.8(8) . . . . ?
C30 P2 C32 C33 64.6(8) . . . . ?
C30 P2 C34 C35 -177.0(5) . . . . ?
O1 C6 C5 C4 179.8(12) . . . . ?
C32 P2 C30 C31 170.4(6) . . . . ?
C32 P2 C34 C35 -66.1(7) . . . . ?
C12 P1 C10 C11 -92.3(7) . . . . ?
C12 P1 C14 C15 -43.7(9) . . . . ?
C14 P1 C10 C11 157.0(6) . . . . ?
C14 P1 C12 C13 172.3(9) . . . . ?
C9 O1 C6 C7 -169.9(11) . . . . ?
C9 O1 C6 C5 11.3(19) . . . . ?
C34 P2 C30 C31 -76.9(7) . . . . ?
C34 P2 C32 C33 -46.8(9) . . . . ?
C6 C7 C8 C3 3.2(15) . . . . ?

loop_
_twin_individual_id
_twin_individual_mass_fraction_refined
1 0.90(3)
2 0.10(3)
